data_7215265
loop_
_publ_author_name
'B\'eziau, Antoine'
'Baudron, St\'ephane A.'
'Rasoloarison, Dimby'
'Hosseini, Mir Wais'

_publ_section_title
;
 Rigid yet flexible heteroleptic Co(iii) dipyrrin complexes for the
 construction of heterometallic 1- and 2-D coordination polymers
;
_journal_issue 23
_journal_name_full CrystEngComm
_journal_page_first 4973
_journal_paper_doi 10.1039/c4ce00273c
_journal_volume 16
_journal_year 2014
_chemical_formula_sum 'C33 H21 Co F6 N6 O2'
_chemical_formula_weight 706.49
_chemical_name_systematic
;
 ?
;
_space_group_IT_number 2
_symmetry_cell_setting triclinic
_symmetry_space_group_name_Hall '-P 1'
_symmetry_space_group_name_H-M 'P -1'
_atom_sites_solution_hydrogens geom
_atom_sites_solution_primary direct
_atom_sites_solution_secondary difmap
_audit_creation_method SHELXL-97
_cell_angle_alpha 106.4490(10)
_cell_angle_beta 92.1220(10)
_cell_angle_gamma 103.1410(10)
_cell_formula_units_Z 2
_cell_length_a 10.02070(10)
_cell_length_b 10.19540(10)
_cell_length_c 15.5113(2)
_cell_measurement_reflns_used 7897
_cell_measurement_temperature 173(2)
_cell_measurement_theta_max 29.94
_cell_measurement_theta_min 2.63
_cell_volume 1471.30(3)
_computing_cell_refinement 'Bruker SAINT'
_computing_data_collection 'Bruker APEX2'
_computing_data_reduction 'Bruker SAINT'
_computing_molecular_graphics 'Bruker SHELXTL'
_computing_publication_material 'Bruker SHELXTL'
_computing_structure_refinement 'SHELXL-97 (Sheldrick, 2008)'
_computing_structure_solution 'SHELXS-97 (Sheldrick, 2008)'
_diffrn_ambient_temperature 173(2)
_diffrn_measured_fraction_theta_full 0.981
_diffrn_measured_fraction_theta_max 0.981
_diffrn_measurement_device_type 'Bruker APEX-II CCD'
_diffrn_measurement_method '\f and \w scans'
_diffrn_radiation_monochromator graphite
_diffrn_radiation_source 'fine-focus sealed tube'
_diffrn_radiation_type MoK\a
_diffrn_radiation_wavelength 0.71073
_diffrn_reflns_av_R_equivalents 0.0332
_diffrn_reflns_av_sigmaI/netI 0.0379
_diffrn_reflns_limit_h_max 14
_diffrn_reflns_limit_h_min -13
_diffrn_reflns_limit_k_max 13
_diffrn_reflns_limit_k_min -14
_diffrn_reflns_limit_l_max 21
_diffrn_reflns_limit_l_min -21
_diffrn_reflns_number 29205
_diffrn_reflns_theta_full 29.26
_diffrn_reflns_theta_max 29.26
_diffrn_reflns_theta_min 1.38
_exptl_absorpt_coefficient_mu 0.665
_exptl_absorpt_correction_T_max 0.9675
_exptl_absorpt_correction_T_min 0.9244
_exptl_absorpt_correction_type multi-scan
_exptl_absorpt_process_details sadabs
_exptl_crystal_colour dark-red
_exptl_crystal_density_diffrn 1.595
_exptl_crystal_density_meas ?
_exptl_crystal_density_method 'not measured'
_exptl_crystal_description rod
_exptl_crystal_F_000 716
_exptl_crystal_size_max 0.12
_exptl_crystal_size_mid 0.05
_exptl_crystal_size_min 0.05
_refine_diff_density_max 0.908
_refine_diff_density_min -0.703
_refine_diff_density_rms 0.072
_refine_ls_extinction_method none
_refine_ls_goodness_of_fit_ref 1.040
_refine_ls_hydrogen_treatment constr
_refine_ls_matrix_type full
_refine_ls_number_parameters 436
_refine_ls_number_reflns 7856
_refine_ls_number_restraints 0
_refine_ls_restrained_S_all 1.040
_refine_ls_R_factor_all 0.0654
_refine_ls_R_factor_gt 0.0463
_refine_ls_shift/su_max 0.000
_refine_ls_shift/su_mean 0.000
_refine_ls_structure_factor_coef Fsqd
_refine_ls_weighting_details 'calc w=1/[\s^2^(Fo^2^)+(0.0556P)^2^+1.2286P] where P=(Fo^2^+2Fc^2^)/3'
_refine_ls_weighting_scheme calc
_refine_ls_wR_factor_gt 0.1130
_refine_ls_wR_factor_ref 0.1240
_reflns_number_gt 6060
_reflns_number_total 7856
_reflns_threshold_expression >2sigma(I)
_cod_data_source_file c4ce00273c1.cif
_cod_data_source_block complex4
_cod_depositor_comments
;
The following automatic conversions were performed:

'_symmetry_cell_setting' value 'Triclinic' changed to 'triclinic'
according to
/usr/data/users/saulius/crontab/automatic-downloads/rss-feeds/RSC/lib/dictionaries/cif_core.dic
dictionary named 'cif_core.dic' version 2.4.2 from 2011-04-26.

Automatic conversion script
Id: cif_fix_values 2281 2013-09-26 08:29:07Z andrius 

 Adding full bibliography for 7215264--7215273.cif.

The following automatic conversions were performed:

'_exptl_crystal_density_meas' value 'not measured' was changed to '?'
- the value is perceived as not measured.

Automatic conversion script
Id: cif_fix_values 3008 2015-01-20 13:52:24Z robertas 
;
_cod_original_sg_symbol_H-M 'P-1   '
_cod_database_code 7215265

loop_
_symmetry_equiv_pos_as_xyz
'x, y, z'
'-x, -y, -z'

loop_
_atom_site_label
_atom_site_type_symbol
_atom_site_fract_x
_atom_site_fract_y
_atom_site_fract_z
_atom_site_U_iso_or_equiv
_atom_site_adp_type
_atom_site_occupancy
_atom_site_symmetry_multiplicity
_atom_site_calc_flag
_atom_site_refinement_flags
F1 F 0.5402(3) -0.1369(3) 0.20989(17) 0.0961(10) Uani 1 1 d .
C1 C 0.3083(2) 0.1326(2) 0.42943(15) 0.0248(5) Uani 1 1 d .
H1 H 0.3937 0.1139 0.4182 0.030 Uiso 1 1 calc R
C2 C 0.2419(2) 0.1204(3) 0.50655(16) 0.0272(5) Uani 1 1 d .
H2 H 0.2748 0.0933 0.5540 0.033 Uiso 1 1 calc R
C3 C 0.1195(2) 0.1565(3) 0.49773(15) 0.0253(5) Uani 1 1 d .
H3 H 0.0528 0.1571 0.5379 0.030 Uiso 1 1 calc R
C4 C 0.1132(2) 0.1929(2) 0.41590(14) 0.0213(4) Uani 1 1 d .
C5 C 0.0139(2) 0.2453(2) 0.38102(15) 0.0221(4) Uani 1 1 d .
C6 C 0.0227(2) 0.2860(2) 0.30197(15) 0.0226(4) Uani 1 1 d .
C7 C -0.0626(2) 0.3584(3) 0.26831(17) 0.0293(5) Uani 1 1 d .
H7 H -0.1418 0.3802 0.2915 0.035 Uiso 1 1 calc R
C8 C -0.0063(3) 0.3904(3) 0.19519(18) 0.0344(6) Uani 1 1 d .
H8 H -0.0396 0.4382 0.1597 0.041 Uiso 1 1 calc R
C9 C 0.1115(2) 0.3367(3) 0.18428(17) 0.0298(5) Uani 1 1 d .
H9 H 0.1692 0.3437 0.1393 0.036 Uiso 1 1 calc R
C10 C -0.1065(2) 0.2637(2) 0.43243(16) 0.0239(4) Uani 1 1 d .
C11 C -0.2403(2) 0.1922(3) 0.39214(17) 0.0295(5) Uani 1 1 d .
H11 H -0.2514 0.1342 0.3327 0.035 Uiso 1 1 calc R
C12 C -0.3353(3) 0.2886(3) 0.51840(19) 0.0354(6) Uani 1 1 d .
H12 H -0.4133 0.2981 0.5479 0.042 Uiso 1 1 calc R
C13 C -0.2076(3) 0.3649(3) 0.56483(18) 0.0325(5) Uani 1 1 d .
H13 H -0.1999 0.4238 0.6238 0.039 Uiso 1 1 calc R
C14 C -0.0915(2) 0.3505(3) 0.52046(17) 0.0279(5) Uani 1 1 d .
H14 H -0.0041 0.3991 0.5498 0.033 Uiso 1 1 calc R
C15 C 0.1655(2) 0.0289(3) 0.05523(16) 0.0284(5) Uani 1 1 d .
H15 H 0.0841 -0.0270 0.0655 0.034 Uiso 1 1 calc R
C16 C 0.2041(3) 0.0295(3) -0.03109(17) 0.0326(5) Uani 1 1 d .
H16 H 0.1538 -0.0236 -0.0864 0.039 Uiso 1 1 calc R
C17 C 0.3302(2) 0.1234(3) -0.01770(16) 0.0306(5) Uani 1 1 d .
H17 H 0.3821 0.1459 -0.0623 0.037 Uiso 1 1 calc R
C18 C 0.3668(2) 0.1803(2) 0.07748(15) 0.0241(4) Uani 1 1 d .
C19 C 0.4823(2) 0.2863(2) 0.12386(16) 0.0253(5) Uani 1 1 d .
C20 C 0.5018(2) 0.3492(2) 0.21704(16) 0.0242(5) Uani 1 1 d .
C21 C 0.6108(2) 0.4639(3) 0.26819(17) 0.0283(5) Uani 1 1 d .
H21 H 0.6875 0.5082 0.2459 0.034 Uiso 1 1 calc R
C22 C 0.5822(2) 0.4971(3) 0.35611(17) 0.0314(5) Uani 1 1 d .
H22 H 0.6349 0.5685 0.4048 0.038 Uiso 1 1 calc R
C23 C 0.4573(2) 0.4018(3) 0.35841(16) 0.0289(5) Uani 1 1 d .
H23 H 0.4141 0.4013 0.4104 0.035 Uiso 1 1 calc R
C24 C 0.5894(2) 0.3370(3) 0.06808(16) 0.0271(5) Uani 1 1 d .
C25 C 0.6578(3) 0.2443(3) 0.0166(2) 0.0418(7) Uani 1 1 d .
H25 H 0.6351 0.1515 0.0184 0.050 Uiso 1 1 calc R
C26 C 0.7845(3) 0.4141(3) -0.0368(2) 0.0450(7) Uani 1 1 d .
H26 H 0.8517 0.4412 -0.0725 0.054 Uiso 1 1 calc R
C27 C 0.7226(3) 0.5135(3) 0.01101(18) 0.0390(6) Uani 1 1 d .
H27 H 0.7463 0.6052 0.0073 0.047 Uiso 1 1 calc R
C28 C 0.6238(3) 0.4749(3) 0.06518(17) 0.0330(5) Uani 1 1 d .
H28 H 0.5810 0.5409 0.0993 0.040 Uiso 1 1 calc R
C29 C 0.4418(3) -0.1677(3) 0.25859(18) 0.0371(6) Uani 1 1 d .
C30 C 0.3269(2) -0.0930(3) 0.25181(15) 0.0269(5) Uani 1 1 d .
C31 C 0.1923(3) -0.1644(3) 0.25668(17) 0.0306(5) Uani 1 1 d .
H31 H 0.1760 -0.2496 0.2700 0.037 Uiso 1 1 calc R
C32 C 0.0832(2) -0.1088(2) 0.24173(15) 0.0244(4) Uani 1 1 d .
C33 C -0.0645(3) -0.1934(3) 0.24034(18) 0.0355(6) Uani 1 1 d .
N1 N 0.23236(17) 0.1744(2) 0.37482(12) 0.0219(4) Uani 1 1 d .
N2 N 0.12926(18) 0.2744(2) 0.24750(13) 0.0227(4) Uani 1 1 d .
N3 N -0.3530(2) 0.2028(2) 0.43437(16) 0.0349(5) Uani 1 1 d .
N4 N 0.26099(18) 0.1190(2) 0.12045(12) 0.0227(4) Uani 1 1 d .
N5 N 0.40882(18) 0.3122(2) 0.27643(13) 0.0232(4) Uani 1 1 d .
N6 N 0.7546(3) 0.2791(3) -0.03580(19) 0.0516(7) Uani 1 1 d .
O1 O 0.36977(15) 0.02945(18) 0.24590(11) 0.0259(3) Uani 1 1 d .
O2 O 0.08575(15) 0.00592(17) 0.22525(11) 0.0242(3) Uani 1 1 d .
F2 F 0.3948(2) -0.3069(2) 0.23641(19) 0.0832(8) Uani 1 1 d .
F3 F 0.49845(19) -0.1293(2) 0.34253(12) 0.0549(5) Uani 1 1 d .
F4 F -0.0716(2) -0.3017(2) 0.27171(18) 0.0722(7) Uani 1 1 d .
F5A F -0.1426(17) -0.2088(12) 0.1639(12) 0.087(4) Uani 0.50 1 d P
F5B F -0.1154(17) -0.2646(12) 0.1571(12) 0.087(4) Uani 0.50 1 d P
F6 F -0.13546(19) -0.1159(2) 0.29332(19) 0.0763(7) Uani 1 1 d .
Co1 Co 0.25068(3) 0.15641(3) 0.24852(2) 0.02026(9) Uani 1 1 d .

loop_
_atom_site_aniso_label
_atom_site_aniso_U_11
_atom_site_aniso_U_22
_atom_site_aniso_U_33
_atom_site_aniso_U_23
_atom_site_aniso_U_13
_atom_site_aniso_U_12
F1 0.0899(16) 0.176(3) 0.1041(18) 0.102(2) 0.0741(15) 0.1089(19)
C1 0.0169(9) 0.0305(12) 0.0271(11) 0.0086(10) 0.0009(8) 0.0066(8)
C2 0.0240(10) 0.0355(13) 0.0253(11) 0.0134(10) 0.0013(8) 0.0084(9)
C3 0.0214(10) 0.0312(12) 0.0244(11) 0.0116(10) 0.0055(8) 0.0044(9)
C4 0.0162(9) 0.0251(11) 0.0234(10) 0.0091(9) 0.0053(8) 0.0040(8)
C5 0.0164(9) 0.0232(11) 0.0262(11) 0.0075(9) 0.0046(8) 0.0031(8)
C6 0.0164(9) 0.0254(11) 0.0284(11) 0.0107(10) 0.0046(8) 0.0061(8)
C7 0.0243(11) 0.0372(14) 0.0343(13) 0.0161(11) 0.0072(9) 0.0161(10)
C8 0.0369(13) 0.0409(15) 0.0370(14) 0.0223(12) 0.0079(11) 0.0190(11)
C9 0.0312(12) 0.0349(13) 0.0320(12) 0.0186(11) 0.0101(10) 0.0135(10)
C10 0.0189(9) 0.0268(12) 0.0305(11) 0.0137(10) 0.0073(8) 0.0075(8)
C11 0.0207(10) 0.0348(13) 0.0339(12) 0.0102(11) 0.0058(9) 0.0079(9)
C12 0.0262(11) 0.0416(15) 0.0467(15) 0.0193(13) 0.0188(11) 0.0152(11)
C13 0.0336(12) 0.0344(14) 0.0322(13) 0.0107(11) 0.0132(10) 0.0111(10)
C14 0.0225(10) 0.0305(13) 0.0327(12) 0.0127(11) 0.0064(9) 0.0058(9)
C15 0.0224(10) 0.0342(13) 0.0283(12) 0.0094(10) 0.0043(9) 0.0061(9)
C16 0.0304(12) 0.0408(15) 0.0249(11) 0.0066(11) 0.0017(9) 0.0100(11)
C17 0.0313(12) 0.0374(14) 0.0263(12) 0.0120(11) 0.0093(9) 0.0110(10)
C18 0.0228(10) 0.0271(12) 0.0265(11) 0.0111(10) 0.0087(8) 0.0097(9)
C19 0.0218(10) 0.0266(12) 0.0330(12) 0.0141(10) 0.0100(9) 0.0095(9)
C20 0.0181(9) 0.0264(12) 0.0312(11) 0.0127(10) 0.0068(8) 0.0057(8)
C21 0.0198(10) 0.0294(12) 0.0357(13) 0.0125(11) 0.0047(9) 0.0023(9)
C22 0.0249(11) 0.0314(13) 0.0335(13) 0.0081(11) 0.0014(9) 0.0004(10)
C23 0.0251(11) 0.0314(13) 0.0283(12) 0.0079(10) 0.0062(9) 0.0037(9)
C24 0.0253(11) 0.0295(12) 0.0293(12) 0.0132(10) 0.0089(9) 0.0058(9)
C25 0.0424(15) 0.0359(15) 0.0555(18) 0.0209(14) 0.0273(13) 0.0137(12)
C26 0.0433(15) 0.0499(18) 0.0415(15) 0.0206(14) 0.0202(13) -0.0002(13)
C27 0.0493(15) 0.0306(14) 0.0342(13) 0.0136(12) 0.0117(12) -0.0020(12)
C28 0.0378(13) 0.0298(13) 0.0320(13) 0.0106(11) 0.0103(10) 0.0067(10)
C29 0.0394(14) 0.0440(16) 0.0354(14) 0.0128(13) 0.0055(11) 0.0238(12)
C30 0.0322(12) 0.0334(13) 0.0194(10) 0.0068(10) 0.0047(9) 0.0180(10)
C31 0.0359(12) 0.0271(13) 0.0326(12) 0.0122(11) 0.0060(10) 0.0110(10)
C32 0.0263(10) 0.0249(12) 0.0209(10) 0.0063(9) 0.0051(8) 0.0045(9)
C33 0.0346(13) 0.0310(13) 0.0362(13) 0.0113(11) 0.0024(11) -0.0028(11)
N1 0.0151(8) 0.0270(10) 0.0254(9) 0.0102(8) 0.0043(7) 0.0053(7)
N2 0.0199(8) 0.0254(10) 0.0267(9) 0.0124(8) 0.0060(7) 0.0066(7)
N3 0.0199(9) 0.0433(13) 0.0443(13) 0.0150(11) 0.0106(9) 0.0095(9)
N4 0.0181(8) 0.0277(10) 0.0245(9) 0.0098(8) 0.0050(7) 0.0068(7)
N5 0.0177(8) 0.0278(10) 0.0248(9) 0.0084(8) 0.0054(7) 0.0058(7)
N6 0.0525(15) 0.0522(16) 0.0598(17) 0.0238(14) 0.0371(13) 0.0185(13)
O1 0.0216(7) 0.0337(9) 0.0264(8) 0.0110(7) 0.0059(6) 0.0119(6)
O2 0.0197(7) 0.0264(8) 0.0280(8) 0.0110(7) 0.0040(6) 0.0050(6)
F2 0.0708(14) 0.0431(11) 0.124(2) -0.0053(12) -0.0287(13) 0.0358(11)
F3 0.0516(10) 0.0710(13) 0.0485(10) 0.0180(9) -0.0083(8) 0.0300(9)
F4 0.0495(11) 0.0498(11) 0.135(2) 0.0566(13) 0.0265(12) 0.0080(9)
F5A 0.069(5) 0.104(8) 0.055(3) 0.032(6) -0.028(3) -0.047(5)
F5B 0.069(5) 0.104(8) 0.055(3) 0.032(6) -0.028(3) -0.047(5)
F6 0.0383(10) 0.0545(12) 0.142(2) 0.0349(14) 0.0417(12) 0.0111(9)
Co1 0.01468(13) 0.02519(17) 0.02356(16) 0.01048(13) 0.00503(10) 0.00573(11)

loop_
_atom_type_symbol
_atom_type_description
_atom_type_scat_dispersion_real
_atom_type_scat_dispersion_imag
_atom_type_scat_source
C C 0.0030 0.0020 'International Tables Vol C Tables 4.2.6.8 and 6.1.1.4'
H H 0.0000 0.0000 'International Tables Vol C Tables 4.2.6.8 and 6.1.1.4'
N N 0.0060 0.0030 'International Tables Vol C Tables 4.2.6.8 and 6.1.1.4'
O O 0.0110 0.0060 'International Tables Vol C Tables 4.2.6.8 and 6.1.1.4'
F F 0.0170 0.0100 'International Tables Vol C Tables 4.2.6.8 and 6.1.1.4'
Co Co 0.3490 0.9720 'International Tables Vol C Tables 4.2.6.8 and 6.1.1.4'

loop_
_geom_angle_atom_site_label_1
_geom_angle_atom_site_label_2
_geom_angle_atom_site_label_3
_geom_angle
N1 C1 C2 111.09(19)
N1 C1 H1 124.5
C2 C1 H1 124.5
C3 C2 C1 106.47(19)
C3 C2 H2 126.8
C1 C2 H2 126.8
C2 C3 C4 107.44(19)
C2 C3 H3 126.3
C4 C3 H3 126.3
C5 C4 N1 123.14(19)
C5 C4 C3 128.8(2)
N1 C4 C3 107.97(18)
C4 C5 C6 123.9(2)
C4 C5 C10 118.01(19)
C6 C5 C10 118.08(19)
N2 C6 C5 124.07(19)
N2 C6 C7 107.90(18)
C5 C6 C7 127.7(2)
C8 C7 C6 107.3(2)
C8 C7 H7 126.4
C6 C7 H7 126.4
C7 C8 C9 106.7(2)
C7 C8 H8 126.6
C9 C8 H8 126.6
N2 C9 C8 110.7(2)
N2 C9 H9 124.7
C8 C9 H9 124.7
C14 C10 C11 117.7(2)
C14 C10 C5 122.1(2)
C11 C10 C5 120.3(2)
N3 C11 C10 123.5(2)
N3 C11 H11 118.2
C10 C11 H11 118.2
N3 C12 C13 123.9(2)
N3 C12 H12 118.0
C13 C12 H12 118.0
C12 C13 C14 117.8(2)
C12 C13 H13 121.1
C14 C13 H13 121.1
C10 C14 C13 119.6(2)
C10 C14 H14 120.2
C13 C14 H14 120.2
N4 C15 C16 111.2(2)
N4 C15 H15 124.4
C16 C15 H15 124.4
C17 C16 C15 106.7(2)
C17 C16 H16 126.7
C15 C16 H16 126.7
C16 C17 C18 107.1(2)
C16 C17 H17 126.5
C18 C17 H17 126.5
N4 C18 C19 123.5(2)
N4 C18 C17 108.36(19)
C19 C18 C17 128.0(2)
C20 C19 C18 124.5(2)
C20 C19 C24 118.5(2)
C18 C19 C24 116.9(2)
C19 C20 N5 124.0(2)
C19 C20 C21 127.8(2)
N5 C20 C21 108.1(2)
C22 C21 C20 107.5(2)
C22 C21 H21 126.3
C20 C21 H21 126.3
C21 C22 C23 106.5(2)
C21 C22 H22 126.7
C23 C22 H22 126.7
N5 C23 C22 111.3(2)
N5 C23 H23 124.3
C22 C23 H23 124.3
C25 C24 C28 117.5(2)
C25 C24 C19 119.9(2)
C28 C24 C19 122.6(2)
N6 C25 C24 124.4(3)
N6 C25 H25 117.8
C24 C25 H25 117.8
N6 C26 C27 124.1(2)
N6 C26 H26 117.9
C27 C26 H26 117.9
C26 C27 C28 118.5(2)
C26 C27 H27 120.8
C28 C27 H27 120.8
C24 C28 C27 119.3(3)
C24 C28 H28 120.3
C27 C28 H28 120.3
F1 C29 F3 106.7(3)
F1 C29 F2 109.3(3)
F3 C29 F2 105.1(2)
F1 C29 C30 112.4(2)
F3 C29 C30 110.3(2)
F2 C29 C30 112.5(2)
O1 C30 C31 128.6(2)
O1 C30 C29 113.7(2)
C31 C30 C29 117.7(2)
C32 C31 C30 120.2(2)
C32 C31 H31 119.9
C30 C31 H31 119.9
O2 C32 C31 128.7(2)
O2 C32 C33 111.6(2)
C31 C32 C33 119.6(2)
F5B C33 F4 97.6(5)
F5B C33 F6 120.0(7)
F4 C33 F6 104.2(2)
F5B C33 F5A 29.2(9)
F4 C33 F5A 119.9(5)
F6 C33 F5A 94.3(7)
F5B C33 C32 109.7(8)
F4 C33 C32 113.4(2)
F6 C33 C32 111.2(2)
F5A C33 C32 111.6(7)
C1 N1 C4 107.01(18)
C1 N1 Co1 126.46(15)
C4 N1 Co1 123.97(14)
C9 N2 C6 107.42(18)
C9 N2 Co1 126.59(16)
C6 N2 Co1 124.70(14)
C12 N3 C11 117.4(2)
C15 N4 C18 106.68(19)
C15 N4 Co1 125.86(15)
C18 N4 Co1 127.46(15)
C23 N5 C20 106.60(18)
C23 N5 Co1 126.11(15)
C20 N5 Co1 127.15(16)
C25 N6 C26 116.1(3)
C30 O1 Co1 122.95(15)
C32 O2 Co1 122.48(14)
F5B F5A C33 72(2)
F5A F5B C33 79(3)
N2 Co1 N5 92.20(8)
N2 Co1 N4 91.58(8)
N5 Co1 N4 92.29(8)
N2 Co1 O2 85.33(7)
N5 Co1 O2 176.70(8)
N4 Co1 O2 89.98(7)
N2 Co1 N1 91.00(8)
N5 Co1 N1 92.59(8)
N4 Co1 N1 174.39(8)
O2 Co1 N1 85.27(7)
N2 Co1 O1 177.68(8)
N5 Co1 O1 89.79(7)
N4 Co1 O1 87.15(7)
O2 Co1 O1 92.73(7)
N1 Co1 O1 90.10(7)

loop_
_geom_bond_atom_site_label_1
_geom_bond_atom_site_label_2
_geom_bond_distance
F1 C29 1.300(3)
C1 N1 1.335(3)
C1 C2 1.412(3)
C1 H1 0.9300
C2 C3 1.372(3)
C2 H2 0.9300
C3 C4 1.423(3)
C3 H3 0.9300
C4 C5 1.391(3)
C4 N1 1.399(3)
C5 C6 1.401(3)
C5 C10 1.489(3)
C6 N2 1.391(3)
C6 C7 1.422(3)
C7 C8 1.372(3)
C7 H7 0.9300
C8 C9 1.407(3)
C8 H8 0.9300
C9 N2 1.337(3)
C9 H9 0.9300
C10 C14 1.382(3)
C10 C11 1.398(3)
C11 N3 1.336(3)
C11 H11 0.9300
C12 N3 1.327(4)
C12 C13 1.387(4)
C12 H12 0.9300
C13 C14 1.389(3)
C13 H13 0.9300
C14 H14 0.9300
C15 N4 1.336(3)
C15 C16 1.409(3)
C15 H15 0.9300
C16 C17 1.368(3)
C16 H16 0.9300
C17 C18 1.424(3)
C17 H17 0.9300
C18 N4 1.395(3)
C18 C19 1.398(3)
C19 C20 1.391(3)
C19 C24 1.496(3)
C20 N5 1.400(3)
C20 C21 1.421(3)
C21 C22 1.367(3)
C21 H21 0.9300
C22 C23 1.408(3)
C22 H22 0.9300
C23 N5 1.335(3)
C23 H23 0.9300
C24 C25 1.381(4)
C24 C28 1.384(3)
C25 N6 1.338(3)
C25 H25 0.9300
C26 N6 1.345(4)
C26 C27 1.363(4)
C26 H26 0.9300
C27 C28 1.383(3)
C27 H27 0.9300
C28 H28 0.9300
C29 F3 1.314(3)
C29 F2 1.327(4)
C29 C30 1.533(3)
C30 O1 1.255(3)
C30 C31 1.396(3)
C31 C32 1.381(3)
C31 H31 0.9300
C32 O2 1.261(3)
C32 C33 1.530(3)
C33 F5B 1.306(17)
C33 F4 1.316(3)
C33 F6 1.317(3)
C33 F5A 1.347(15)
N1 Co1 1.9349(18)
N2 Co1 1.8978(18)
N4 Co1 1.9252(18)
N5 Co1 1.9067(18)
O1 Co1 1.9436(16)
O2 Co1 1.9249(15)
F5A F5B 0.67(2)
